data_2216305
loop_
_publ_author_name
'B. Thimme Gowda'
'Sabine Foro'
'Hartmut Fuess'

_publ_section_title
;
 2,2-Dichloro-<i>N</i>-(2,3-dichlorophenyl)acetamide
;
_journal_coeditor_code BT2597
_journal_issue 12
_journal_name_full 'Acta Crystallographica Section E'
_journal_page_first o4708
_journal_page_last o4708
_journal_paper_doi 10.1107/S1600536807057054
_journal_volume 63
_journal_year 2007
_chemical_formula_iupac 'C8 H5 Cl4 N O'
_chemical_formula_moiety 'C8 H5 Cl4 N O'
_chemical_formula_sum 'C8 H5 Cl4 N O'
_chemical_formula_weight 272.93
_chemical_name_systematic
;
2,2-Dichloro-<i>N</i>-(2,3-dichlorophenyl)acetamide
;
_space_group_IT_number 14
_symmetry_cell_setting monoclinic
_symmetry_space_group_name_Hall '-P 2yn'
_symmetry_space_group_name_H-M 'P 1 21/n 1'
_atom_sites_solution_hydrogens geom
_atom_sites_solution_primary direct
_atom_sites_solution_secondary difmap
_audit_creation_method SHELXL-97
_cell_angle_alpha 90.00
_cell_angle_beta 95.050(10)
_cell_angle_gamma 90.00
_cell_formula_units_Z 4
_cell_length_a 4.6740(10)
_cell_length_b 11.804(2)
_cell_length_c 19.833(3)
_cell_measurement_reflns_used 25
_cell_measurement_temperature 299(2)
_cell_measurement_theta_max 20.27
_cell_measurement_theta_min 5.84
_cell_volume 1090.0(3)
_computing_cell_refinement 'CAD-4-PC Software (Enraf--Nonius, 1996)'
_computing_data_collection 'CAD-4-PC Software (Enraf--Nonius, 1996)'
_computing_data_reduction 'REDU4 (Stoe & Cie, 1987)'
_computing_molecular_graphics 'PLATON (Spek, 2003)'
_computing_publication_material 'SHELXL97 (Sheldrick, 1997)'
_computing_structure_refinement 'SHELXL97 (Sheldrick, 1997)'
_computing_structure_solution 'SHELXS97 (Sheldrick, 1997)'
_diffrn_ambient_temperature 299(2)
_diffrn_measured_fraction_theta_full 1.000
_diffrn_measured_fraction_theta_max 1.000
_diffrn_measurement_device_type 'Enraf--Nonius CAD-4'
_diffrn_measurement_method \w/2\q
_diffrn_radiation_monochromator graphite
_diffrn_radiation_source 'fine-focus sealed tube'
_diffrn_radiation_type CuK\a
_diffrn_radiation_wavelength 1.54180
_diffrn_reflns_av_R_equivalents 0.0245
_diffrn_reflns_av_sigmaI/netI 0.0341
_diffrn_reflns_limit_h_max 5
_diffrn_reflns_limit_h_min 0
_diffrn_reflns_limit_k_max 2
_diffrn_reflns_limit_k_min -14
_diffrn_reflns_limit_l_max 23
_diffrn_reflns_limit_l_min -23
_diffrn_reflns_number 2435
_diffrn_reflns_theta_full 66.94
_diffrn_reflns_theta_max 66.94
_diffrn_reflns_theta_min 4.36
_diffrn_standards_decay_% 1.0
_diffrn_standards_interval_time 120
_diffrn_standards_number 3
_exptl_absorpt_coefficient_mu 9.600
_exptl_absorpt_correction_T_max 0.7504
_exptl_absorpt_correction_T_min 0.3222
_exptl_absorpt_correction_type psi-scan
_exptl_absorpt_process_details '(North <i>et al.</i>,  1968)'
_exptl_crystal_colour colourless
_exptl_crystal_density_diffrn 1.663
_exptl_crystal_density_method 'not measured'
_exptl_crystal_description needle
_exptl_crystal_F_000 544
_exptl_crystal_size_max 0.60
_exptl_crystal_size_mid 0.08
_exptl_crystal_size_min 0.03
_refine_diff_density_max 0.307
_refine_diff_density_min -0.440
_refine_ls_extinction_method none
_refine_ls_goodness_of_fit_ref 1.045
_refine_ls_hydrogen_treatment constr
_refine_ls_matrix_type full
_refine_ls_number_parameters 127
_refine_ls_number_reflns 1950
_refine_ls_number_restraints 0
_refine_ls_restrained_S_all 1.045
_refine_ls_R_factor_all 0.0728
_refine_ls_R_factor_gt 0.0456
_refine_ls_shift/su_max 0.000
_refine_ls_shift/su_mean 0.000
_refine_ls_structure_factor_coef Fsqd
_refine_ls_weighting_details 'calc w=1/[\s^2^(Fo^2^)+(0.0721P)^2^+0.5313P] where P=(Fo^2^+2Fc^2^)/3'
_refine_ls_weighting_scheme calc
_refine_ls_wR_factor_gt 0.1161
_refine_ls_wR_factor_ref 0.1292
_reflns_number_gt 1421
_reflns_number_total 1950
_reflns_threshold_expression I>2\s(I)
_cod_data_source_file bt2597.cif
_cod_data_source_block I
_cod_original_sg_symbol_H-M 'P 21/n'
_cod_database_code 2216305
_cod_database_fobs_code 2216305

loop_
_symmetry_equiv_pos_as_xyz
'x, y, z'
'-x+1/2, y+1/2, -z+1/2'
'-x, -y, -z'
'x-1/2, -y-1/2, z-1/2'

loop_
_atom_site_type_symbol
_atom_site_label
_atom_site_fract_x
_atom_site_fract_y
_atom_site_fract_z
_atom_site_U_iso_or_equiv
_atom_site_adp_type
_atom_site_calc_flag
_atom_site_refinement_flags
_atom_site_occupancy
Cl Cl1 0.8086(2) -0.02347(8) 0.21645(5) 0.0564(3) Uani d . 1
Cl Cl2 0.6830(3) -0.03704(9) 0.36898(5) 0.0763(4) Uani d . 1
Cl Cl3 0.4053(3) 0.33369(10) -0.00199(6) 0.0782(4) Uani d . 1
Cl Cl4 0.2454(3) 0.10696(11) -0.04307(5) 0.0761(4) Uani d . 1
O O1 0.0589(5) 0.1713(3) 0.09146(13) 0.0714(9) Uani d . 1
N N1 0.5159(5) 0.1646(2) 0.13964(13) 0.0395(6) Uani d . 1
H H1N 0.6933 0.1633 0.1312 0.047 Uiso calc R 1
C C1 0.4524(6) 0.1571(3) 0.20853(15) 0.0365(7) Uani d . 1
C C2 0.5814(7) 0.0733(3) 0.24928(15) 0.0378(7) Uani d . 1
C C3 0.5257(8) 0.0668(3) 0.31709(17) 0.0474(8) Uani d . 1
C C4 0.3431(9) 0.1429(4) 0.34292(17) 0.0572(10) Uani d . 1
H H4 0.3052 0.1382 0.3881 0.069 Uiso calc R 1
C C5 0.2162(9) 0.2260(4) 0.30237(19) 0.0587(10) Uani d . 1
H H5 0.0922 0.2773 0.3203 0.070 Uiso calc R 1
C C6 0.2705(8) 0.2346(3) 0.23480(18) 0.0478(8) Uani d . 1
H H6 0.1856 0.2918 0.2076 0.057 Uiso calc R 1
C C7 0.3169(7) 0.1735(3) 0.08749(16) 0.0414(7) Uani d . 1
C C8 0.4369(7) 0.1891(3) 0.01915(16) 0.0454(8) Uani d . 1
H H8 0.6398 0.1671 0.0227 0.054 Uiso calc R 1

loop_
_atom_site_aniso_label
_atom_site_aniso_U_11
_atom_site_aniso_U_22
_atom_site_aniso_U_33
_atom_site_aniso_U_12
_atom_site_aniso_U_13
_atom_site_aniso_U_23
Cl1 0.0591(6) 0.0535(5) 0.0558(5) 0.0144(4) -0.0003(4) -0.0054(4)
Cl2 0.1161(10) 0.0611(6) 0.0478(5) -0.0047(6) -0.0142(6) 0.0150(5)
Cl3 0.1027(9) 0.0732(7) 0.0587(6) -0.0169(6) 0.0076(6) 0.0143(5)
Cl4 0.0814(8) 0.0907(8) 0.0537(5) -0.0051(6) -0.0080(5) -0.0211(5)
O1 0.0236(12) 0.143(3) 0.0475(14) -0.0033(14) 0.0037(10) 0.0094(17)
N1 0.0253(12) 0.0599(17) 0.0337(13) 0.0029(12) 0.0044(10) 0.0049(12)
C1 0.0301(15) 0.0456(17) 0.0337(15) -0.0059(13) 0.0026(12) 0.0014(13)
C2 0.0359(16) 0.0404(16) 0.0366(16) -0.0065(13) -0.0003(13) -0.0046(13)
C3 0.057(2) 0.0499(19) 0.0335(15) -0.0115(17) -0.0036(15) 0.0044(15)
C4 0.066(2) 0.074(3) 0.0332(17) -0.008(2) 0.0136(17) -0.0058(17)
C5 0.056(2) 0.073(3) 0.049(2) 0.007(2) 0.0141(17) -0.014(2)
C6 0.0415(18) 0.055(2) 0.0468(18) 0.0075(16) 0.0043(15) 0.0019(16)
C7 0.0292(15) 0.059(2) 0.0363(16) 0.0010(14) 0.0048(12) 0.0036(15)
C8 0.0332(16) 0.069(2) 0.0340(16) 0.0006(15) 0.0031(13) 0.0016(16)

loop_
_atom_type_symbol
_atom_type_description
_atom_type_scat_dispersion_real
_atom_type_scat_dispersion_imag
_atom_type_scat_source
C C 0.0181 0.0091 'International Tables Vol C Tables 4.2.6.8 and 6.1.1.4'
H H 0.0000 0.0000 'International Tables Vol C Tables 4.2.6.8 and 6.1.1.4'
Cl Cl 0.3639 0.7018 'International Tables Vol C Tables 4.2.6.8 and 6.1.1.4'
N N 0.0311 0.0180 'International Tables Vol C Tables 4.2.6.8 and 6.1.1.4'
O O 0.0492 0.0322 'International Tables Vol C Tables 4.2.6.8 and 6.1.1.4'

loop_
_geom_angle_atom_site_label_1
_geom_angle_atom_site_label_2
_geom_angle_atom_site_label_3
_geom_angle
C7 N1 C1 123.9(3)
C7 N1 H1N 118.0
C1 N1 H1N 118.0
C2 C1 C6 120.3(3)
C2 C1 N1 119.2(3)
C6 C1 N1 120.5(3)
C1 C2 C3 119.6(3)
C1 C2 Cl1 120.3(2)
C3 C2 Cl1 120.1(3)
C4 C3 C2 120.0(3)
C4 C3 Cl2 119.4(3)
C2 C3 Cl2 120.6(3)
C3 C4 C5 120.1(3)
C3 C4 H4 119.9
C5 C4 H4 119.9
C4 C5 C6 120.8(4)
C4 C5 H5 119.6
C6 C5 H5 119.6
C1 C6 C5 119.1(3)
C1 C6 H6 120.5
C5 C6 H6 120.5
O1 C7 N1 125.2(3)
O1 C7 C8 120.4(3)
N1 C7 C8 114.4(3)
C7 C8 Cl4 110.8(2)
C7 C8 Cl3 107.4(2)
Cl4 C8 Cl3 109.98(19)
C7 C8 H8 109.5
Cl4 C8 H8 109.5
Cl3 C8 H8 109.5

loop_
_geom_bond_atom_site_label_1
_geom_bond_atom_site_label_2
_geom_bond_distance
Cl1 C2 1.726(3)
Cl2 C3 1.723(4)
Cl3 C8 1.761(4)
Cl4 C8 1.752(4)
O1 C7 1.216(4)
N1 C7 1.333(4)
N1 C1 1.426(4)
N1 H1N 0.8600
C1 C2 1.382(4)
C1 C6 1.382(5)
C2 C3 1.394(4)
C3 C4 1.369(5)
C4 C5 1.370(6)
C4 H4 0.9300
C5 C6 1.389(5)
C5 H5 0.9300
C6 H6 0.9300
C7 C8 1.523(4)
C8 H8 0.9800

loop_
_geom_hbond_atom_site_label_D
_geom_hbond_atom_site_label_H
_geom_hbond_atom_site_label_A
_geom_hbond_site_symmetry_A
_geom_hbond_distance_DH
_geom_hbond_distance_HA
_geom_hbond_distance_DA
_geom_hbond_angle_DHA
N1 H1N O1 1_655 0.86 1.95 2.790(3) 166.7

loop_
_geom_torsion_atom_site_label_1
_geom_torsion_atom_site_label_2
_geom_torsion_atom_site_label_3
_geom_torsion_atom_site_label_4
_geom_torsion
C7 N1 C1 C2 131.1(3)
C7 N1 C1 C6 -50.7(5)
C6 C1 C2 C3 0.4(5)
N1 C1 C2 C3 178.6(3)
C6 C1 C2 Cl1 -180.0(3)
N1 C1 C2 Cl1 -1.8(4)
C1 C2 C3 C4 0.3(5)
Cl1 C2 C3 C4 -179.3(3)
C1 C2 C3 Cl2 179.9(2)
Cl1 C2 C3 Cl2 0.3(4)
C2 C3 C4 C5 -0.4(6)
Cl2 C3 C4 C5 180.0(3)
C3 C4 C5 C6 -0.1(6)
C2 C1 C6 C5 -0.9(5)
N1 C1 C6 C5 -179.1(3)
C4 C5 C6 C1 0.8(6)
C1 N1 C7 O1 -3.4(6)
C1 N1 C7 C8 175.7(3)
O1 C7 C8 Cl4 -42.7(4)
N1 C7 C8 Cl4 138.2(3)
O1 C7 C8 Cl3 77.5(4)
N1 C7 C8 Cl3 -101.6(3)

loop_
_cod_related_entry_id
_cod_related_entry_database
_cod_related_entry_code
1 ChemSpider 2008097
